data_7112549
loop_
_publ_author_name
'Cruz, David Cruz'
'S\'anchez-Murcia, Pedro A'
'J\/orgensen, Karl Anker'

_publ_section_title
;
 Formal asymmetric enone aminohydroxylation: organocatalytic one-pot
 synthesis of 4,5-disubstituted oxazolidinones
;
_journal_coden_ASTM CHCOFS
_journal_issue 49
_journal_name_full
;
 Chemical Communications (Cambridge, United Kingdom)
;
_journal_page_first 6112
_journal_page_last 6114
_journal_paper_doi 10.1039/c2cc32385k
_journal_volume 48
_journal_year 2012
_chemical_formula_sum 'C18 H22 Cl N O5'
_chemical_formula_weight 367.82
_space_group_IT_number 4
_symmetry_space_group_name_Hall 'P 2yb'
_symmetry_space_group_name_H-M 'P 1 21 1'
_atom_sites_solution_hydrogens geom
_atom_sites_solution_primary direct
_atom_sites_solution_secondary difmap
_audit_creation_method SHELXL-97
_cell_angle_alpha 90.00
_cell_angle_beta 112.663(4)
_cell_angle_gamma 90.00
_cell_formula_units_Z 2
_cell_length_a 10.1884(3)
_cell_length_b 8.84867(18)
_cell_length_c 10.8335(4)
_cell_measurement_temperature 100(2)
_cell_volume 901.27(5)
_computing_structure_refinement 'SHELXL-97 (Sheldrick, 1997)'
_computing_structure_solution 'SHELXS-97 (Sheldrick, 1990)'
_diffrn_ambient_temperature 100(2)
_diffrn_measured_fraction_theta_full 0.845
_diffrn_measured_fraction_theta_max 0.845
_diffrn_radiation_monochromator graphite
_diffrn_radiation_source 'fine-focus sealed tube'
_diffrn_radiation_type MoK\a
_diffrn_radiation_wavelength 0.71073
_diffrn_reflns_av_R_equivalents 0.0116
_diffrn_reflns_av_sigmaI/netI 0.0268
_diffrn_reflns_limit_h_max 7
_diffrn_reflns_limit_h_min -13
_diffrn_reflns_limit_k_max 11
_diffrn_reflns_limit_k_min -8
_diffrn_reflns_limit_l_max 14
_diffrn_reflns_limit_l_min -14
_diffrn_reflns_number 3524
_diffrn_reflns_theta_full 28.59
_diffrn_reflns_theta_max 28.59
_diffrn_reflns_theta_min 2.04
_exptl_absorpt_coefficient_mu 0.240
_exptl_crystal_density_diffrn 1.355
_exptl_crystal_density_method 'not measured'
_exptl_crystal_F_000 388
_refine_diff_density_max 0.258
_refine_diff_density_min -0.213
_refine_diff_density_rms 0.038
_refine_ls_abs_structure_details 'Flack H D (1983), Acta Cryst. A39, 876-881'
_refine_ls_abs_structure_Flack 0.01(5)
_refine_ls_extinction_method none
_refine_ls_goodness_of_fit_ref 0.703
_refine_ls_hydrogen_treatment mixed
_refine_ls_matrix_type full
_refine_ls_number_parameters 230
_refine_ls_number_reflns 2659
_refine_ls_number_restraints 1
_refine_ls_restrained_S_all 0.703
_refine_ls_R_factor_all 0.0269
_refine_ls_R_factor_gt 0.0252
_refine_ls_shift/su_max 0.000
_refine_ls_shift/su_mean 0.000
_refine_ls_structure_factor_coef Fsqd
_refine_ls_weighting_details 'calc w=1/[\s^2^(Fo^2^)+(0.1000P)^2^+0.0000P] where P=(Fo^2^+2Fc^2^)/3'
_refine_ls_weighting_scheme calc
_refine_ls_wR_factor_gt 0.0790
_refine_ls_wR_factor_ref 0.0815
_reflns_number_gt 2530
_reflns_number_total 2659
_reflns_threshold_expression >2sigma(I)
_cod_duplicate_entry 7107856
_cod_data_source_file c2cc32385k.txt
_cod_data_source_block 12jo0007s
_cod_original_cell_volume 901.26(5)
_cod_database_code 7112549

loop_
_symmetry_equiv_pos_as_xyz
'x, y, z'
'-x, y+1/2, -z'

loop_
_atom_site_label
_atom_site_type_symbol
_atom_site_fract_x
_atom_site_fract_y
_atom_site_fract_z
_atom_site_U_iso_or_equiv
_atom_site_adp_type
_atom_site_occupancy
_atom_site_symmetry_multiplicity
_atom_site_calc_flag
_atom_site_refinement_flags
Cl1 Cl -0.19295(4) -0.31816(5) -0.24579(4) 0.02003(12) Uani 1 1 d .
O1 O -1.28602(13) 0.04322(15) -0.82212(11) 0.0159(3) Uani 1 1 d .
O2 O -1.09111(13) 0.04030(15) -0.88500(11) 0.0156(3) Uani 1 1 d .
O3 O -0.76273(15) -0.25080(16) -0.66068(12) 0.0201(3) Uani 1 1 d .
O4 O -0.99858(14) -0.22415(15) -0.74577(11) 0.0181(3) Uani 1 1 d .
C5 C -0.47855(17) -0.3140(2) -0.32309(14) 0.0162(3) Uani 1 1 d .
H5 H -0.4704 -0.4171 -0.2966 0.019 Uiso 1 1 calc R
O6 O -0.78077(15) 0.10823(15) -0.42600(12) 0.0205(3) Uani 1 1 d .
N7 N -0.87756(16) -0.09018(18) -0.56292(13) 0.0147(3) Uani 1 1 d .
C8 C -0.35858(18) -0.2306(2) -0.30907(15) 0.0153(3) Uani 1 1 d .
C9 C -0.76236(19) -0.0147(2) -0.46639(15) 0.0151(3) Uani 1 1 d .
C10 C -1.36277(18) 0.1463(2) -0.92784(16) 0.0177(4) Uani 1 1 d .
H10A H -1.4258 0.2099 -0.8991 0.021 Uiso 1 1 calc R
H10B H -1.4233 0.0882 -1.0075 0.021 Uiso 1 1 calc R
C11 C -1.10472(19) -0.1315(2) -0.72319(16) 0.0147(3) Uani 1 1 d .
H11 H -1.1705 -0.1982 -0.6991 0.018 Uiso 1 1 calc R
C12 C -0.49942(19) -0.0088(2) -0.39181(15) 0.0159(3) Uani 1 1 d .
H12 H -0.5067 0.0960 -0.4126 0.019 Uiso 1 1 calc R
C13 C -0.36641(19) -0.0778(2) -0.34094(16) 0.0169(3) Uani 1 1 d .
H13 H -0.2827 -0.0217 -0.3283 0.020 Uiso 1 1 calc R
C14 C -1.18931(18) -0.0492(2) -0.85418(15) 0.0140(3) Uani 1 1 d .
C15 C -1.15745(19) 0.1434(2) -0.99422(16) 0.0183(4) Uani 1 1 d .
H15A H -1.2085 0.0854 -1.0771 0.022 Uiso 1 1 calc R
H15B H -1.0834 0.2050 -1.0085 0.022 Uiso 1 1 calc R
C16 C -0.62156(18) -0.0922(2) -0.41231(15) 0.0142(3) Uani 1 1 d .
C17 C -1.2653(2) -0.1649(2) -0.96248(17) 0.0202(4) Uani 1 1 d .
H17A H -1.3225 -0.1123 -1.0455 0.030 Uiso 1 1 calc R
H17B H -1.3274 -0.2276 -0.9335 0.030 Uiso 1 1 calc R
H17C H -1.1948 -0.2291 -0.9781 0.030 Uiso 1 1 calc R
C18 C -1.2626(2) 0.2480(2) -0.96533(17) 0.0189(4) Uani 1 1 d .
C19 C -0.86727(19) -0.1936(2) -0.65605(15) 0.0156(3) Uani 1 1 d .
C20 C -1.02259(18) -0.0293(2) -0.60333(14) 0.0142(3) Uani 1 1 d .
H20 H -1.0257 0.0782 -0.6330 0.017 Uiso 1 1 calc R
C21 C -0.61045(19) -0.2448(2) -0.37629(16) 0.0161(3) Uani 1 1 d .
H21 H -0.6938 -0.3012 -0.3884 0.019 Uiso 1 1 calc R
C22 C -1.3492(2) 0.3364(3) -1.09252(19) 0.0265(4) Uani 1 1 d .
H22A H -1.4161 0.4036 -1.0744 0.040 Uiso 1 1 calc R
H22B H -1.4020 0.2655 -1.1639 0.040 Uiso 1 1 calc R
H22C H -1.2847 0.3966 -1.1205 0.040 Uiso 1 1 calc R
C23 C -1.07887(19) -0.0418(2) -0.49206(16) 0.0189(4) Uani 1 1 d .
H23A H -1.0228 0.0235 -0.4173 0.028 Uiso 1 1 calc R
H23B H -1.0712 -0.1468 -0.4612 0.028 Uiso 1 1 calc R
H23C H -1.1788 -0.0103 -0.5262 0.028 Uiso 1 1 calc R
C24 C -1.1831(2) 0.3570(2) -0.85085(19) 0.0257(4) Uani 1 1 d .
H24A H -1.1293 0.2991 -0.7700 0.039 Uiso 1 1 calc R
H24B H -1.2517 0.4226 -0.8336 0.039 Uiso 1 1 calc R
H24C H -1.1174 0.4190 -0.8758 0.039 Uiso 1 1 calc R

loop_
_atom_site_aniso_label
_atom_site_aniso_U_11
_atom_site_aniso_U_22
_atom_site_aniso_U_33
_atom_site_aniso_U_23
_atom_site_aniso_U_13
_atom_site_aniso_U_12
Cl1 0.01487(18) 0.0249(2) 0.01930(18) -0.00095(17) 0.00542(14) 0.00489(17)
O1 0.0148(6) 0.0196(7) 0.0141(5) 0.0030(5) 0.0067(4) 0.0033(5)
O2 0.0121(6) 0.0191(7) 0.0149(5) 0.0039(5) 0.0043(4) 0.0003(5)
O3 0.0216(7) 0.0207(7) 0.0175(5) -0.0015(5) 0.0069(5) 0.0069(5)
O4 0.0207(7) 0.0143(6) 0.0151(5) -0.0023(5) 0.0022(5) 0.0044(5)
C5 0.0186(7) 0.0144(8) 0.0149(6) -0.0004(7) 0.0058(6) 0.0010(8)
O6 0.0225(7) 0.0166(7) 0.0199(5) -0.0049(5) 0.0055(5) 0.0040(6)
N7 0.0161(7) 0.0145(8) 0.0128(6) 0.0002(5) 0.0048(5) 0.0032(6)
C8 0.0149(8) 0.0205(9) 0.0097(6) -0.0011(6) 0.0039(6) 0.0039(7)
C9 0.0162(8) 0.0156(9) 0.0129(6) 0.0017(6) 0.0049(6) 0.0008(7)
C10 0.0134(7) 0.0234(10) 0.0149(7) 0.0036(7) 0.0039(6) 0.0045(7)
C11 0.0158(8) 0.0136(8) 0.0132(7) 0.0004(6) 0.0039(6) 0.0017(7)
C12 0.0191(8) 0.0132(8) 0.0155(7) 0.0013(6) 0.0067(6) -0.0012(7)
C13 0.0139(8) 0.0200(9) 0.0159(7) -0.0015(7) 0.0050(6) -0.0033(7)
C14 0.0118(8) 0.0158(9) 0.0141(7) 0.0001(7) 0.0047(6) 0.0013(7)
C15 0.0165(8) 0.0224(10) 0.0159(7) 0.0055(7) 0.0061(6) 0.0028(7)
C16 0.0148(8) 0.0163(9) 0.0106(6) -0.0010(6) 0.0038(6) 0.0018(7)
C17 0.0191(8) 0.0230(10) 0.0155(7) -0.0043(7) 0.0034(6) -0.0026(7)
C18 0.0185(9) 0.0214(10) 0.0159(7) 0.0057(7) 0.0058(7) 0.0036(7)
C19 0.0217(9) 0.0116(8) 0.0129(7) 0.0009(6) 0.0061(6) 0.0018(7)
C20 0.0148(8) 0.0125(8) 0.0132(6) 0.0004(6) 0.0030(6) 0.0030(7)
C21 0.0157(8) 0.0167(9) 0.0152(7) -0.0007(6) 0.0053(6) -0.0026(7)
C22 0.0291(10) 0.0293(11) 0.0218(8) 0.0112(8) 0.0107(8) 0.0135(9)
C23 0.0190(8) 0.0220(10) 0.0162(7) 0.0010(7) 0.0074(6) 0.0049(7)
C24 0.0302(11) 0.0186(10) 0.0257(9) 0.0007(8) 0.0080(9) 0.0003(9)

loop_
_atom_type_symbol
_atom_type_description
_atom_type_scat_dispersion_real
_atom_type_scat_dispersion_imag
_atom_type_scat_source
C C 0.0033 0.0016 'International Tables Vol C Tables 4.2.6.8 and 6.1.1.4'
H H 0.0000 0.0000 'International Tables Vol C Tables 4.2.6.8 and 6.1.1.4'
N N 0.0061 0.0033 'International Tables Vol C Tables 4.2.6.8 and 6.1.1.4'
O O 0.0106 0.0060 'International Tables Vol C Tables 4.2.6.8 and 6.1.1.4'
Cl Cl 0.1484 0.1585 'International Tables Vol C Tables 4.2.6.8 and 6.1.1.4'

loop_
_geom_angle_atom_site_label_1
_geom_angle_atom_site_label_2
_geom_angle_atom_site_label_3
_geom_angle
C14 O1 C10 112.69(11)
C14 O2 C15 113.47(13)
C19 O4 C11 111.32(13)
C21 C5 C8 118.92(18)
C19 N7 C9 125.19(14)
C19 N7 C20 111.81(13)
C9 N7 C20 120.16(15)
C5 C8 C13 121.84(17)
C5 C8 Cl1 119.11(14)
C13 C8 Cl1 119.03(14)
O6 C9 N7 119.60(16)
O6 C9 C16 121.97(16)
N7 C9 C16 118.38(16)
O1 C10 C18 111.80(14)
O4 C11 C14 107.61(12)
O4 C11 C20 106.03(13)
C14 C11 C20 115.54(15)
C16 C12 C13 120.36(16)
C8 C13 C12 118.63(17)
O2 C14 O1 110.82(14)
O2 C14 C17 112.97(13)
O1 C14 C17 112.32(14)
O2 C14 C11 106.78(13)
O1 C14 C11 104.05(11)
C17 C14 C11 109.36(15)
O2 C15 C18 110.95(13)
C12 C16 C21 119.83(16)
C12 C16 C9 119.03(16)
C21 C16 C9 121.07(16)
C10 C18 C24 110.74(14)
C10 C18 C22 109.10(16)
C24 C18 C22 110.32(17)
C10 C18 C15 106.81(16)
C24 C18 C15 110.58(16)
C22 C18 C15 109.22(14)
O3 C19 O4 122.59(15)
O3 C19 N7 128.54(16)
O4 C19 N7 108.87(14)
N7 C20 C23 112.22(13)
N7 C20 C11 101.12(13)
C23 C20 C11 112.10(15)
C5 C21 C16 120.33(17)

loop_
_geom_bond_atom_site_label_1
_geom_bond_atom_site_label_2
_geom_bond_distance
Cl1 C8 1.7398(18)
O1 C14 1.423(2)
O1 C10 1.437(2)
O2 C14 1.413(2)
O2 C15 1.440(2)
O3 C19 1.197(2)
O4 C19 1.344(2)
O4 C11 1.451(2)
C5 C21 1.384(2)
C5 C8 1.386(2)
O6 C9 1.214(2)
N7 C19 1.396(2)
N7 C9 1.404(2)
N7 C20 1.472(2)
C8 C13 1.389(3)
C9 C16 1.491(2)
C10 C18 1.528(3)
C11 C14 1.531(2)
C11 C20 1.539(2)
C12 C16 1.389(2)
C12 C13 1.392(2)
C14 C17 1.524(2)
C15 C18 1.536(3)
C16 C21 1.398(3)
C18 C24 1.533(3)
C18 C22 1.534(2)
C20 C23 1.525(2)
